data_7249253
loop_
_publ_author_name
'Qin, Shengxiang'
'Zhang, Yaqi'
'Jiang, Long'
'Tse, Man Kin'
'Chan, Albert S. C.'
'Qiu, Liqin'

_publ_section_title
;
 Acid-catalyzed regioselective remote heteroarylation of alkenes via
 C&#xE001;C bond migration
;
_journal_issue 19
_journal_name_full 'Green Chemistry'
_journal_page_first 10299
_journal_page_last 10307
_journal_paper_doi 10.1039/D4GC03356F
_journal_volume 26
_journal_year 2024
_chemical_formula_moiety 'C17 H14 S'
_chemical_formula_sum 'C17 H14 S'
_chemical_formula_weight 250.34
_space_group_crystal_system triclinic
_space_group_IT_number 2
_space_group_name_Hall '-P 1'
_space_group_name_H-M_alt 'P -1'
_atom_sites_solution_hydrogens geom
_atom_sites_solution_primary dual
_audit_creation_date 2021-06-08
_audit_creation_method
;
Olex2 1.2
(compiled 2018.05.29 svn.r3508 for OlexSys, GUI svn.r5506)
;
_audit_update_record
;
2023-11-15 deposited with the CCDC.	2024-08-26 downloaded from the CCDC.
;
_cell_angle_alpha 105.060(9)
_cell_angle_beta 106.146(9)
_cell_angle_gamma 103.841(10)
_cell_formula_units_Z 2
_cell_length_a 8.2038(9)
_cell_length_b 8.2643(9)
_cell_length_c 10.5638(10)
_cell_measurement_reflns_used 1608
_cell_measurement_temperature 149.99(10)
_cell_measurement_theta_max 72.4410
_cell_measurement_theta_min 4.6180
_cell_volume 625.76(13)
_computing_cell_refinement 'CrysAlisPro 1.171.40.84a (Rigaku OD, 2020)'
_computing_data_collection 'CrysAlisPro 1.171.40.84a (Rigaku OD, 2020)'
_computing_data_reduction 'CrysAlisPro 1.171.40.84a (Rigaku OD, 2020)'
_computing_molecular_graphics 'Olex2 (Dolomanov et al., 2009)'
_computing_publication_material 'Olex2 (Dolomanov et al., 2009)'
_computing_structure_refinement 'ShelXL (Sheldrick, 2015)'
_computing_structure_solution 'ShelXT (Sheldrick, 2015)'
_diffrn_ambient_environment N~2~
_diffrn_ambient_temperature 149.99(10)
_diffrn_detector 'CCD plate'
_diffrn_detector_area_resol_mean 5.2913
_diffrn_detector_type AtlasS2
_diffrn_measured_fraction_theta_full 0.993
_diffrn_measured_fraction_theta_max 0.951
_diffrn_measurement_details
;
List of Runs (angles in degrees, time in seconds):

  # Type    Start    End  Width  t~exp~   \w     \q     \k     \f   Frames
#--------------------------------------------------------------------------
  1  \w   -110.00 -16.00   1.00    1.00    --  -40.77 -57.00 120.00   94
  2  \w    -63.00  28.00   1.00    1.00    --  -40.77  57.00 -90.00   91
  3  \w     57.00  99.00   1.00    1.00    --   40.77-133.00  90.00   42
  4  \w    -32.00  63.00   1.00    1.00    --   40.77 -38.00 -30.00   95
  5  \w     89.00 170.00   1.00    1.02    --  105.29  45.00  30.00   81
  6  \w     27.00  97.00   1.00    1.02    --  105.29 -94.00  60.00   70
  7  \w     36.00  91.00   1.00    1.02    --  105.29 -45.00  30.00   55
  8  \w     38.00  81.00   1.00    1.02    --  105.29-125.00   0.00   43
  9  \w     77.00 123.00   1.00    1.02    --  105.29  30.00-150.00   46
 10  \w     82.00 112.00   1.00    1.02    --  105.29-125.00   0.00   30
 11  \w     29.00  71.00   1.00    1.02    --  105.29 -94.00-180.00   42
 12  \w     83.00 109.00   1.00    1.02    --  105.29-125.00 -90.00   26
 13  \w     42.00 112.00   1.00    1.02    --  105.29-125.00-180.00   70
 14  \w     82.00 177.00   1.00    1.02    --  105.29  30.00 -60.00   95
 15  \w     35.00 124.00   1.00    1.02    --  105.29 -61.00-180.00   89
 16  \w    126.00 153.00   1.00    1.02    --  105.29  77.00-150.00   27
 17  \w     97.00 166.00   1.00    1.02    --  105.29 125.00 120.00   69
;
_diffrn_measurement_device 'four-circle diffractometer'
_diffrn_measurement_device_type 'SuperNova, Dual, Cu at home/near, AtlasS2'
_diffrn_measurement_method '\w scans'
_diffrn_orient_matrix_type 'CrysAlisPro convention (1999,Acta A55,543-557)'
_diffrn_orient_matrix_UB_11 0.0657536000
_diffrn_orient_matrix_UB_12 -0.1055590000
_diffrn_orient_matrix_UB_13 0.0921117000
_diffrn_orient_matrix_UB_21 -0.0431029000
_diffrn_orient_matrix_UB_22 -0.1589295000
_diffrn_orient_matrix_UB_23 -0.1333326000
_diffrn_orient_matrix_UB_31 0.1920804000
_diffrn_orient_matrix_UB_32 0.0748356000
_diffrn_orient_matrix_UB_33 0.0020920000
_diffrn_radiation_monochromator mirror
_diffrn_radiation_probe x-ray
_diffrn_radiation_type CuK\a
_diffrn_radiation_wavelength 1.54184
_diffrn_reflns_av_R_equivalents 0.0320
_diffrn_reflns_av_unetI/netI 0.0452
_diffrn_reflns_Laue_measured_fraction_full 0.993
_diffrn_reflns_Laue_measured_fraction_max 0.951
_diffrn_reflns_limit_h_max 9
_diffrn_reflns_limit_h_min -8
_diffrn_reflns_limit_k_max 10
_diffrn_reflns_limit_k_min -9
_diffrn_reflns_limit_l_max 12
_diffrn_reflns_limit_l_min -13
_diffrn_reflns_number 3942
_diffrn_reflns_point_group_measured_fraction_full 0.993
_diffrn_reflns_point_group_measured_fraction_max 0.951
_diffrn_reflns_theta_full 67.684
_diffrn_reflns_theta_max 73.014
_diffrn_reflns_theta_min 4.652
_diffrn_source 'micro-focus sealed X-ray tube'
_diffrn_source_type 'SuperNova (Cu) X-ray Source'
_exptl_absorpt_coefficient_mu 2.080
_exptl_absorpt_correction_T_max 1.00000
_exptl_absorpt_correction_T_min 0.91892
_exptl_absorpt_correction_type multi-scan
_exptl_absorpt_process_details
;
CrysAlisPro 1.171.40.84a (Rigaku Oxford Diffraction, 2020)
Empirical absorption correction using spherical harmonics,
implemented in SCALE3 ABSPACK scaling algorithm.
;
_exptl_crystal_colour colourless
_exptl_crystal_colour_primary colourless
_exptl_crystal_density_diffrn 1.329
_exptl_crystal_description block
_exptl_crystal_F_000 264
_exptl_crystal_size_max 0.15
_exptl_crystal_size_mid 0.07
_exptl_crystal_size_min 0.06
_refine_diff_density_max 0.275
_refine_diff_density_min -0.393
_refine_diff_density_rms 0.057
_refine_ls_extinction_method none
_refine_ls_goodness_of_fit_ref 0.986
_refine_ls_hydrogen_treatment constr
_refine_ls_matrix_type full
_refine_ls_number_parameters 163
_refine_ls_number_reflns 2387
_refine_ls_number_restraints 0
_refine_ls_restrained_S_all 0.986
_refine_ls_R_factor_all 0.0502
_refine_ls_R_factor_gt 0.0436
_refine_ls_shift/su_max 0.000
_refine_ls_shift/su_mean 0.000
_refine_ls_structure_factor_coef Fsqd
_refine_ls_weighting_details 'w=1/[\s^2^(Fo^2^)+(0.1000P)^2^] where P=(Fo^2^+2Fc^2^)/3'
_refine_ls_weighting_scheme calc
_refine_ls_wR_factor_gt 0.1285
_refine_ls_wR_factor_ref 0.1400
_reflns_Friedel_coverage 0.000
_reflns_number_gt 2101
_reflns_number_total 2387
_reflns_threshold_expression 'I > 2\s(I)'
_cod_data_source_file d4gc03356f2.cif
_cod_data_source_block a21060801aqlq1
_cod_depositor_comments 'Adding full bibliography for 7249253.cif.'
_cod_original_cell_volume 625.75(12)
_cod_database_code 7249253
_shelx_shelxl_version_number 2014/7
_chemical_oxdiff_formula CHS
_chemical_oxdiff_usercomment 210608
_shelx_space_group_comment
;
The symmetry employed for this shelxl refinement is uniquely defined
by the following loop, which should always be used as a source of
symmetry information in preference to the above space-group names.
They are only intended as comments.
;
_reflns_odcompleteness_completeness 99.33
_reflns_odcompleteness_iscentric 1
_reflns_odcompleteness_theta 66.97
_olex2_refinement_description
;
1. Fixed Uiso
 At 1.2 times of:
  All C(H) groups, All C(H,H) groups
2.a Ternary CH refined with riding coordinates:
 C2(H2)
2.b Secondary CH2 refined with riding coordinates:
 C3(H3A,H3B), C4(H4A,H4B)
2.c Aromatic/amide H refined with riding coordinates:
 C8(H8), C9(H9), C10(H10), C11(H11), C13(H13), C14(H14), C15(H15), C16(H16),
 C17(H17)
;
_olex2_date_sample_data_collection 2021-06-08
_olex2_submission_special_instructions 'No special instructions were received'
_oxdiff_exptl_absorpt_empirical_details
;
Empirical correction (ABSPACK) includes:
- Absorption correction using spherical harmonics
- Frame scaling
;
_oxdiff_exptl_absorpt_empirical_full_max 1.361
_oxdiff_exptl_absorpt_empirical_full_min 0.721

loop_
_space_group_symop_operation_xyz
'x, y, z'
'-x, -y, -z'

loop_
_atom_site_label
_atom_site_type_symbol
_atom_site_fract_x
_atom_site_fract_y
_atom_site_fract_z
_atom_site_U_iso_or_equiv
_atom_site_adp_type
_atom_site_occupancy
_atom_site_site_symmetry_order
_atom_site_calc_flag
_atom_site_refinement_flags_posn
_atom_site_refinement_flags_adp
_atom_site_refinement_flags_occupancy
_atom_site_disorder_assembly
_atom_site_disorder_group
C1 C 0.3883(2) 0.6526(3) 0.3457(2) 0.0231(4) Uani 1 1 d . . . . .
C2 C 0.2788(2) 0.7522(2) 0.40275(19) 0.0233(4) Uani 1 1 d . . . . .
H2 H 0.3586 0.8588 0.4840 0.028 Uiso 1 1 calc R . . . .
C3 C 0.1714(3) 0.6132(3) 0.4529(2) 0.0255(4) Uani 1 1 d . . . . .
H3A H 0.2208 0.6494 0.5546 0.031 Uiso 1 1 calc R . . . .
H3B H 0.0457 0.6050 0.4243 0.031 Uiso 1 1 calc R . . . .
C4 C 0.1883(3) 0.4314(3) 0.3845(2) 0.0260(4) Uani 1 1 d . . . . .
H4A H 0.2178 0.3740 0.4528 0.031 Uiso 1 1 calc R . . . .
H4B H 0.0777 0.3530 0.3073 0.031 Uiso 1 1 calc R . . . .
C5 C 0.3394(2) 0.4807(3) 0.3328(2) 0.0232(4) Uani 1 1 d . . . . .
C6 C 0.4378(2) 0.3848(3) 0.26908(19) 0.0235(4) Uani 1 1 d . . . . .
C7 C 0.5642(3) 0.4986(3) 0.2344(2) 0.0251(4) Uani 1 1 d . . . . .
C8 C 0.6745(3) 0.4367(3) 0.1696(2) 0.0290(4) Uani 1 1 d . . . . .
H8 H 0.7566 0.5124 0.1472 0.035 Uiso 1 1 calc R . . . .
C9 C 0.6586(3) 0.2592(3) 0.1395(2) 0.0316(5) Uani 1 1 d . . . . .
H9 H 0.7309 0.2152 0.0959 0.038 Uiso 1 1 calc R . . . .
C10 C 0.5356(3) 0.1438(3) 0.1734(2) 0.0301(5) Uani 1 1 d . . . . .
H10 H 0.5279 0.0251 0.1526 0.036 Uiso 1 1 calc R . . . .
C11 C 0.4257(3) 0.2063(3) 0.2377(2) 0.0268(4) Uani 1 1 d . . . . .
H11 H 0.3442 0.1297 0.2599 0.032 Uiso 1 1 calc R . . . .
C12 C 0.1530(2) 0.8029(2) 0.2963(2) 0.0225(4) Uani 1 1 d . . . . .
C13 C 0.1064(3) 0.7262(3) 0.1518(2) 0.0265(4) Uani 1 1 d . . . . .
H13 H 0.1602 0.6466 0.1172 0.032 Uiso 1 1 calc R . . . .
C14 C -0.0197(3) 0.7674(3) 0.0586(2) 0.0312(5) Uani 1 1 d . . . . .
H14 H -0.0497 0.7156 -0.0379 0.037 Uiso 1 1 calc R . . . .
C15 C -0.1008(3) 0.8855(3) 0.1092(2) 0.0322(5) Uani 1 1 d . . . . .
H15 H -0.1863 0.9120 0.0468 0.039 Uiso 1 1 calc R . . . .
C16 C -0.0545(3) 0.9642(3) 0.2531(2) 0.0296(5) Uani 1 1 d . . . . .
H16 H -0.1090 1.0433 0.2874 0.036 Uiso 1 1 calc R . . . .
C17 C 0.0734(3) 0.9246(3) 0.3456(2) 0.0255(4) Uani 1 1 d . . . . .
H17 H 0.1065 0.9801 0.4420 0.031 Uiso 1 1 calc R . . . .
S1 S 0.55782(6) 0.71589(6) 0.28197(5) 0.0282(2) Uani 1 1 d . . . . .

loop_
_atom_site_aniso_label
_atom_site_aniso_U_11
_atom_site_aniso_U_22
_atom_site_aniso_U_33
_atom_site_aniso_U_23
_atom_site_aniso_U_13
_atom_site_aniso_U_12
C1 0.0200(9) 0.0262(9) 0.0262(9) 0.0129(8) 0.0101(7) 0.0068(7)
C2 0.0209(9) 0.0239(9) 0.0240(9) 0.0091(7) 0.0090(7) 0.0040(7)
C3 0.0247(9) 0.0302(10) 0.0263(10) 0.0146(8) 0.0126(7) 0.0084(8)
C4 0.0231(9) 0.0268(10) 0.0301(10) 0.0135(8) 0.0123(8) 0.0051(7)
C5 0.0195(9) 0.0254(9) 0.0240(9) 0.0112(7) 0.0070(7) 0.0047(7)
C6 0.0202(9) 0.0276(10) 0.0214(9) 0.0103(8) 0.0064(7) 0.0055(7)
C7 0.0223(9) 0.0275(10) 0.0273(10) 0.0121(8) 0.0105(7) 0.0070(7)
C8 0.0235(9) 0.0349(11) 0.0318(11) 0.0148(9) 0.0127(8) 0.0085(8)
C9 0.0281(10) 0.0398(12) 0.0290(11) 0.0101(9) 0.0122(8) 0.0149(9)
C10 0.0312(11) 0.0267(10) 0.0286(10) 0.0070(8) 0.0064(8) 0.0113(8)
C11 0.0248(9) 0.0248(9) 0.0270(10) 0.0099(8) 0.0063(7) 0.0046(7)
C12 0.0179(9) 0.0219(9) 0.0290(10) 0.0120(7) 0.0107(7) 0.0030(7)
C13 0.0268(10) 0.0245(9) 0.0295(10) 0.0106(8) 0.0125(8) 0.0071(7)
C14 0.0331(11) 0.0350(11) 0.0254(10) 0.0138(9) 0.0104(8) 0.0079(9)
C15 0.0250(10) 0.0358(11) 0.0401(12) 0.0228(9) 0.0095(8) 0.0101(8)
C16 0.0244(10) 0.0269(10) 0.0445(12) 0.0174(9) 0.0173(9) 0.0098(8)
C17 0.0242(9) 0.0256(9) 0.0290(10) 0.0110(8) 0.0137(8) 0.0060(7)
S1 0.0239(3) 0.0268(3) 0.0410(3) 0.0175(2) 0.0178(2) 0.0073(2)

loop_
_atom_type_symbol
_atom_type_description
_atom_type_scat_dispersion_real
_atom_type_scat_dispersion_imag
_atom_type_scat_source
C C 0.0181 0.0091 'International Tables Vol C Tables 4.2.6.8 and 6.1.1.4'
H H 0.0000 0.0000 'International Tables Vol C Tables 4.2.6.8 and 6.1.1.4'
S S 0.3331 0.5567 'International Tables Vol C Tables 4.2.6.8 and 6.1.1.4'

loop_
_geom_angle_atom_site_label_1
_geom_angle_atom_site_label_2
_geom_angle_atom_site_label_3
_geom_angle
_geom_angle_site_symmetry_1
_geom_angle_site_symmetry_3
_geom_angle_publ_flag
C2 C1 S1 131.54(14) . . ?
C5 C1 C2 114.54(17) . . ?
C5 C1 S1 113.76(16) . . ?
C1 C2 H2 109.8 . . ?
C1 C2 C3 100.75(15) . . ?
C1 C2 C12 114.77(16) . . ?
C3 C2 H2 109.8 . . ?
C12 C2 H2 109.8 . . ?
C12 C2 C3 111.60(14) . . ?
C2 C3 H3A 110.2 . . ?
C2 C3 H3B 110.2 . . ?
H3A C3 H3B 108.5 . . ?
C4 C3 C2 107.63(15) . . ?
C4 C3 H3A 110.2 . . ?
C4 C3 H3B 110.2 . . ?
C3 C4 H4A 111.2 . . ?
C3 C4 H4B 111.2 . . ?
H4A C4 H4B 109.1 . . ?
C5 C4 C3 102.98(15) . . ?
C5 C4 H4A 111.2 . . ?
C5 C4 H4B 111.2 . . ?
C1 C5 C4 111.61(18) . . ?
C1 C5 C6 113.66(17) . . ?
C6 C5 C4 134.68(17) . . ?
C7 C6 C5 110.61(17) . . ?
C11 C6 C5 130.64(17) . . ?
C11 C6 C7 118.75(18) . . ?
C6 C7 S1 111.56(15) . . ?
C8 C7 C6 121.75(18) . . ?
C8 C7 S1 126.69(15) . . ?
C7 C8 H8 121.0 . . ?
C9 C8 C7 118.01(19) . . ?
C9 C8 H8 121.0 . . ?
C8 C9 H9 119.2 . . ?
C8 C9 C10 121.5(2) . . ?
C10 C9 H9 119.2 . . ?
C9 C10 H10 119.9 . . ?
C11 C10 C9 120.22(19) . . ?
C11 C10 H10 119.9 . . ?
C6 C11 H11 120.1 . . ?
C10 C11 C6 119.77(18) . . ?
C10 C11 H11 120.1 . . ?
C13 C12 C2 122.99(18) . . ?
C13 C12 C17 118.55(18) . . ?
C17 C12 C2 118.37(17) . . ?
C12 C13 H13 119.6 . . ?
C14 C13 C12 120.72(19) . . ?
C14 C13 H13 119.6 . . ?
C13 C14 H14 120.0 . . ?
C15 C14 C13 120.0(2) . . ?
C15 C14 H14 120.0 . . ?
C14 C15 H15 120.0 . . ?
C14 C15 C16 119.94(19) . . ?
C16 C15 H15 120.0 . . ?
C15 C16 H16 120.1 . . ?
C17 C16 C15 119.75(19) . . ?
C17 C16 H16 120.1 . . ?
C12 C17 H17 119.5 . . ?
C16 C17 C12 120.99(19) . . ?
C16 C17 H17 119.5 . . ?
C1 S1 C7 90.41(9) . . ?

loop_
_geom_bond_atom_site_label_1
_geom_bond_atom_site_label_2
_geom_bond_distance
_geom_bond_site_symmetry_2
_geom_bond_publ_flag
C1 C2 1.498(3) . ?
C1 C5 1.340(3) . ?
C1 S1 1.7371(19) . ?
C2 H2 0.9800 . ?
C2 C3 1.570(2) . ?
C2 C12 1.520(3) . ?
C3 H3A 0.9700 . ?
C3 H3B 0.9700 . ?
C3 C4 1.546(3) . ?
C4 H4A 0.9700 . ?
C4 H4B 0.9700 . ?
C4 C5 1.500(3) . ?
C5 C6 1.436(3) . ?
C6 C7 1.421(3) . ?
C6 C11 1.397(3) . ?
C7 C8 1.390(3) . ?
C7 S1 1.752(2) . ?
C8 H8 0.9300 . ?
C8 C9 1.383(3) . ?
C9 H9 0.9300 . ?
C9 C10 1.404(3) . ?
C10 H10 0.9300 . ?
C10 C11 1.387(3) . ?
C11 H11 0.9300 . ?
C12 C13 1.391(3) . ?
C12 C17 1.393(3) . ?
C13 H13 0.9300 . ?
C13 C14 1.390(3) . ?
C14 H14 0.9300 . ?
C14 C15 1.385(3) . ?
C15 H15 0.9300 . ?
C15 C16 1.387(3) . ?
C16 H16 0.9300 . ?
C16 C17 1.387(3) . ?
C17 H17 0.9300 . ?
